data_7060028
loop_
_publ_author_name
'Mironova, Alina D.'
'Mikhailov, Maksim A.'
'Brylev, Konstantin A.'
'Gushchin, Artem L.'
'Sukhikh, Taisiya S.'
'Sokolov, Maxim N.'

_publ_section_title
;
 Phosphorescent complexes of {Mo6I8}4+ with triazolates: [2+3]
 cycloaddition of alkynes to [Mo6I8(N3)6]2&#x2212;
;
_journal_issue 47
_journal_name_full 'New Journal of Chemistry'
_journal_page_first 20620
_journal_page_last 20625
_journal_paper_doi 10.1039/D0NJ04259E
_journal_volume 44
_journal_year 2020
_chemical_formula_moiety 'C36 H36 I8 Mo6 N18 O24, 2(C16 H36 N)'
_chemical_formula_sum 'C68 H108 I8 Mo6 N20 O24'
_chemical_formula_weight 3180.58
_space_group_crystal_system triclinic
_space_group_IT_number 2
_space_group_name_Hall '-P 1'
_space_group_name_H-M_alt 'P -1'
_atom_sites_solution_hydrogens geom
_atom_sites_solution_primary dual
_audit_creation_date 2019-03-21
_audit_creation_method
;
Olex2 1.2
(compiled 2018.05.29 svn.r3508 for OlexSys, GUI svn.r5506)
;
_audit_update_record
;
2019-03-21 deposited with the CCDC.	2020-10-06 downloaded from the CCDC.
;
_cell_angle_alpha 92.521(4)
_cell_angle_beta 110.391(4)
_cell_angle_gamma 113.893(4)
_cell_formula_units_Z 1
_cell_length_a 12.9853(14)
_cell_length_b 15.2882(17)
_cell_length_c 15.6326(16)
_cell_measurement_reflns_used 9242
_cell_measurement_temperature 298(2)
_cell_measurement_theta_max 28.64
_cell_measurement_theta_min 2.54
_cell_volume 2596.9(5)
_computing_molecular_graphics 'Olex2 (Dolomanov et al., 2009)'
_computing_publication_material 'Olex2 (Dolomanov et al., 2009)'
_computing_structure_refinement 'ShelXL (Sheldrick, 2015)'
_computing_structure_solution 'ShelXT (Sheldrick, 2015)'
_diffrn_ambient_temperature 298(2)
_diffrn_measured_fraction_theta_full 0.999
_diffrn_measured_fraction_theta_max 0.999
_diffrn_measurement_device_type 'CCD area detector'
_diffrn_measurement_method 'phi and omega scans'
_diffrn_radiation_monochromator graphite
_diffrn_radiation_type MoK\a
_diffrn_radiation_wavelength 0.71073
_diffrn_reflns_av_R_equivalents 0.0338
_diffrn_reflns_av_unetI/netI 0.0415
_diffrn_reflns_Laue_measured_fraction_full 0.999
_diffrn_reflns_Laue_measured_fraction_max 0.999
_diffrn_reflns_limit_h_max 15
_diffrn_reflns_limit_h_min -13
_diffrn_reflns_limit_k_max 17
_diffrn_reflns_limit_k_min -18
_diffrn_reflns_limit_l_max 15
_diffrn_reflns_limit_l_min -19
_diffrn_reflns_number 29056
_diffrn_reflns_point_group_measured_fraction_full 0.999
_diffrn_reflns_point_group_measured_fraction_max 0.999
_diffrn_reflns_theta_full 25.242
_diffrn_reflns_theta_max 25.681
_diffrn_reflns_theta_min 1.492
_exptl_absorpt_coefficient_mu 3.152
_exptl_absorpt_correction_T_max 0.7460
_exptl_absorpt_correction_T_min 0.5992
_exptl_absorpt_correction_type multi-scan
_exptl_absorpt_process_details
'SADABS-2012/1 (Bruker,2012) was used for absorption correction. wR2(int) was 0.0720 before and 0.0480 after correction. The Ratio of minimum to maximum transmission is 0.8032. The \l/2 correction factor is 0.0015.'
_exptl_crystal_colour orange
_exptl_crystal_colour_primary orange
_exptl_crystal_density_diffrn 2.034
_exptl_crystal_description prism
_exptl_crystal_F_000 1524
_exptl_crystal_preparation Luminescent
_exptl_crystal_size_max 0.35
_exptl_crystal_size_mid 0.17
_exptl_crystal_size_min 0.1
_refine_diff_density_max 1.123
_refine_diff_density_min -0.625
_refine_diff_density_rms 0.118
_refine_ls_extinction_method none
_refine_ls_goodness_of_fit_ref 1.032
_refine_ls_hydrogen_treatment constr
_refine_ls_matrix_type full
_refine_ls_number_parameters 644
_refine_ls_number_reflns 9830
_refine_ls_number_restraints 252
_refine_ls_restrained_S_all 1.031
_refine_ls_R_factor_all 0.0581
_refine_ls_R_factor_gt 0.0347
_refine_ls_shift/su_max 0.001
_refine_ls_shift/su_mean 0.000
_refine_ls_structure_factor_coef Fsqd
_refine_ls_weighting_details 'w=1/[\s^2^(Fo^2^)+(0.0421P)^2^+1.7551P] where P=(Fo^2^+2Fc^2^)/3'
_refine_ls_weighting_scheme calc
_refine_ls_wR_factor_gt 0.0815
_refine_ls_wR_factor_ref 0.0948
_reflns_Friedel_coverage 0.000
_reflns_number_gt 6999
_reflns_number_total 9830
_reflns_threshold_expression 'I > 2\s(I)'
_cod_data_source_file d0nj04259e2.cif
_cod_data_source_block amd144
_cod_depositor_comments 'Adding full bibliography for 7060028.cif.'
_cod_database_code 7060028
_shelx_shelxl_version_number 2017/1
_shelx_space_group_comment
;
The symmetry employed for this shelxl refinement is uniquely defined
by the following loop, which should always be used as a source of
symmetry information in preference to the above space-group names.
They are only intended as comments.
;
_shelx_estimated_absorpt_t_max 0.743
_shelx_estimated_absorpt_t_min 0.405
_olex2_refinement_description
;
1. Fixed Uiso
 At 1.2 times of:
  All C(H,H) groups, All C(H,H,H,H) groups
 At 1.5 times of:
  All C(H,H,H) groups
2. Restrained distances
 C63B-C62 = C63A-C62 = C63A-C64A = C63B-C64B
 1.55 with sigma of 0.02
 C71-C72A = C71-C72B = C73A-C72A = C73B-C72B = C74A-C73A = C74B-C73B
 1.55 with sigma of 0.02
 C25A-C22 \\sim C22-C25B
 with sigma of 0.02
 O23A-C25A \\sim O23B-C25B
 with sigma of 0.02
 O24A-C25A \\sim O24B-C25B
 with sigma of 0.02
 O23A-O24A \\sim O23B-O24B
 with sigma of 0.02
 C23A-C21 \\sim C23B-C21
 with sigma of 0.02
 O21A-C23A \\sim O21B-C23B
 with sigma of 0.02
 O22A-C23A \\sim O22B-C23B
 with sigma of 0.02
 O22A-C24A \\sim O22B-C24B
 with sigma of 0.02
 C23A-C24A \\sim C23B-C24B
 with sigma of 0.02
 O24A-C26A \\sim O24B-C26B
 with sigma of 0.02
3. Restrained planarity
 C21, O21B, O22B, C23B
 with sigma of 0.1
 C21, O21A, O22A, C23A
 with sigma of 0.1
4. Rigid bond restraints
 O21A, O22A, C23A, C24A, O21B, O22B, C23B, C24B
 with sigma for 1-2 distances of 0.01 and sigma for 1-3 distances of 0.01
 O23A, O24A, C25A, C26A, O23B, O24B, C25B, C26B
 with sigma for 1-2 distances of 0.004 and sigma for 1-3 distances of 0.004
5. Uiso/Uaniso restraints and constraints
O21A \\sim O22A \\sim C23A \\sim C24A \\sim O21B \\sim O22B \\sim C23B \\sim
C24B: within 2A with sigma of 0.04 and sigma for terminal atoms of 0.08
O23A \\sim O24A \\sim C25A \\sim C26A \\sim O23B \\sim O24B \\sim C25B \\sim
C26B: within 2A with sigma of 0.004 and sigma for terminal atoms of 0.008
Uiso(C63B) = Uiso(C63A) = Uiso(C64B) = Uiso(C64A)
Uiso(C72A) = Uiso(C72B) = Uiso(C73A) = Uiso(C73B) = Uiso(C74B) = Uiso(C74A)
6. Others
 Sof(O23B)=Sof(O24B)=Sof(C25B)=Sof(C26B)=Sof(H26D)=Sof(H26E)=Sof(H26F)=1-FVAR(1)
 Sof(O23A)=Sof(O24A)=Sof(C25A)=Sof(C26A)=Sof(H26A)=Sof(H26B)=Sof(H26C)=FVAR(1)
 Sof(O21B)=Sof(O22B)=Sof(C23B)=Sof(C24B)=Sof(H24D)=Sof(H24E)=Sof(H24F)=1-FVAR(2)
 Sof(O21A)=Sof(O22A)=Sof(C23A)=Sof(C24A)=Sof(H24A)=Sof(H24B)=Sof(H24C)=FVAR(2)
 Sof(H62C)=Sof(H62D)=Sof(C63B)=Sof(H63C)=Sof(H63D)=Sof(C64B)=Sof(H64D)=
 Sof(H64E)=Sof(H64F)=1-FVAR(3)
 Sof(H62A)=Sof(H62B)=Sof(C63A)=Sof(H63A)=Sof(H63B)=Sof(C64A)=Sof(H64A)=
 Sof(H64B)=Sof(H64C)=FVAR(3)
 Sof(H71C)=Sof(H71D)=Sof(C72B)=Sof(H72C)=Sof(H72D)=Sof(C73B)=Sof(H73C)=
 Sof(H73D)=Sof(C74B)=Sof(H74D)=Sof(H74E)=Sof(H74F)=1-FVAR(4)
 Sof(H71A)=Sof(H71B)=Sof(C72A)=Sof(H72A)=Sof(H72B)=Sof(C73A)=Sof(H73A)=
 Sof(H73B)=Sof(C74A)=Sof(H74A)=Sof(H74B)=Sof(H74C)=FVAR(4)
7.a Secondary CH2 refined with riding coordinates:
 C41(H41A,H41B), C42(H42A,H42B), C43(H43A,H43B), C51(H51A,H51B), C52(H52A,
 H52B), C53(H53A,H53B), C61(H61A,H61B), C62(H62C,H62D), C62(H62A,H62B),
 C71(H71A,H71B), C71(H71C,H71D), C63A(H63A,H63B), C72A(H72A,H72B), C73A(H73A,
 H73B), C63B(H63C,H63D), C72B(H72C,H72D), C73B(H73C,H73D)
7.b Idealised Me refined with riding coordinates:
 C24B(H24D,H24E,H24F)
7.c Idealised Me refined as rotating group:
 C14(H14A,H14B,H14C), C16(H16A,H16B,H16C), C34(H34A,H34B,H34C), C36(H36A,H36B,
 H36C), C24A(H24A,H24B,H24C), C26A(H26A,H26B,H26C), C26B(H26D,H26E,H26F),
 C44(H44A,H44B,H44C), C54(H54A,H54B,H54C), C64A(H64A,H64B,H64C), C74A(H74A,H74B,
 H74C), C64B(H64D,H64E,H64F), C74B(H74D,H74E,H74F)
;
_olex2_submission_special_instructions 'No special instructions were received'

loop_
_space_group_symop_operation_xyz
'x, y, z'
'-x, -y, -z'

loop_
_atom_site_label
_atom_site_type_symbol
_atom_site_fract_x
_atom_site_fract_y
_atom_site_fract_z
_atom_site_U_iso_or_equiv
_atom_site_adp_type
_atom_site_occupancy
_atom_site_site_symmetry_order
_atom_site_calc_flag
_atom_site_refinement_flags_posn
_atom_site_refinement_flags_adp
_atom_site_refinement_flags_occupancy
_atom_site_disorder_assembly
_atom_site_disorder_group
I1 I 0.61038(3) 0.37062(3) 0.14379(2) 0.04422(11) Uani 1 1 d . . . . .
I2 I 0.23795(3) 0.48304(3) 0.01490(3) 0.04974(11) Uani 1 1 d . . . . .
I3 I 0.71146(3) 0.73831(2) 0.06642(2) 0.04472(11) Uani 1 1 d . . . . .
I4 I 0.56007(3) 0.58976(2) 0.22304(2) 0.04516(11) Uani 1 1 d . . . . .
Mo1 Mo 0.42616(4) 0.42806(3) 0.07621(3) 0.03240(11) Uani 1 1 d . . . . .
Mo2 Mo 0.65559(4) 0.55212(3) 0.10090(3) 0.03400(12) Uani 1 1 d . . . . .
Mo3 Mo 0.47594(4) 0.60650(3) 0.03877(3) 0.03289(11) Uani 1 1 d . . . . .
O11 O 0.2656(9) 0.2261(5) 0.4041(5) 0.184(4) Uani 1 1 d . . . . .
O12 O 0.4044(6) 0.3741(5) 0.4355(4) 0.132(3) Uani 1 1 d . . . . .
O13 O 0.0530(7) 0.1032(5) 0.2230(6) 0.156(3) Uani 1 1 d . . . . .
O14 O 0.1297(6) 0.0539(4) 0.1384(5) 0.125(2) Uani 1 1 d . . . . .
O31 O 0.3143(8) 0.8844(6) 0.2351(5) 0.141(3) Uani 1 1 d . . . . .
O32 O 0.4783(6) 0.8661(5) 0.3223(4) 0.1107(19) Uani 1 1 d . . . . .
O33 O 0.3551(5) 0.9282(4) -0.0499(4) 0.0930(17) Uani 1 1 d . . . . .
O34 O 0.3742(5) 0.9899(3) 0.0891(3) 0.0808(15) Uani 1 1 d . . . . .
N11 N 0.3391(4) 0.3418(3) 0.1639(3) 0.0480(12) Uani 1 1 d . . . . .
N12 N 0.3737(5) 0.3710(4) 0.2547(3) 0.0596(14) Uani 1 1 d . . . . .
N13 N 0.2475(5) 0.2497(4) 0.1296(3) 0.0567(13) Uani 1 1 d . . . . .
N21 N 0.8379(4) 0.6137(4) 0.2146(3) 0.0579(13) Uani 1 1 d . . . . .
N22 N 0.9140(5) 0.5716(4) 0.2303(4) 0.0741(17) Uani 1 1 d . . . . .
N23 N 0.8960(5) 0.7060(4) 0.2627(4) 0.0690(15) Uani 1 1 d . . . . .
N31 N 0.4468(4) 0.7296(3) 0.0830(3) 0.0491(12) Uani 1 1 d . . . . .
N32 N 0.4407(5) 0.7492(4) 0.1651(4) 0.0604(14) Uani 1 1 d . . . . .
N33 N 0.4266(5) 0.7906(3) 0.0287(3) 0.0562(13) Uani 1 1 d . . . . .
C11 C 0.3019(6) 0.2951(5) 0.2807(5) 0.0624(17) Uani 1 1 d . . . . .
C12 C 0.2234(6) 0.2203(4) 0.2028(4) 0.0559(16) Uani 1 1 d . . . . .
C13 C 0.3198(9) 0.2945(7) 0.3784(6) 0.096(3) Uani 1 1 d . . . . .
C14 C 0.4339(11) 0.3749(9) 0.5345(6) 0.171(5) Uani 1 1 d . . . . .
H14A H 0.359306 0.346615 0.544459 0.256 Uiso 1 1 calc GR . . . .
H14B H 0.483328 0.441143 0.569964 0.256 Uiso 1 1 calc GR . . . .
H14C H 0.478641 0.337372 0.554340 0.256 Uiso 1 1 calc GR . . . .
C15 C 0.1253(7) 0.1214(6) 0.1889(6) 0.081(2) Uani 1 1 d . . . . .
C16 C 0.0390(11) -0.0467(6) 0.1188(7) 0.161(5) Uani 1 1 d . . . . .
H16A H -0.039346 -0.054372 0.075596 0.241 Uiso 1 1 calc GR . . . .
H16B H 0.032802 -0.063853 0.175744 0.241 Uiso 1 1 calc GR . . . .
H16C H 0.063138 -0.088850 0.091883 0.241 Uiso 1 1 calc GR . . . .
C21 C 1.0261(6) 0.6391(5) 0.2925(5) 0.0695(19) Uani 1 1 d D . . . .
C22 C 1.0126(6) 0.7236(5) 0.3132(5) 0.0690(19) Uani 1 1 d D . . . .
C31 C 0.4140(6) 0.8255(4) 0.1623(4) 0.0556(16) Uani 1 1 d . . . . .
C32 C 0.4034(6) 0.8509(4) 0.0764(4) 0.0519(15) Uani 1 1 d . . . . .
C33 C 0.3948(9) 0.8634(6) 0.2420(6) 0.078(2) Uani 1 1 d . . . . .
C34 C 0.4670(11) 0.8910(8) 0.4084(6) 0.150(4) Uani 1 1 d . . . . .
H34A H 0.381706 0.861848 0.398350 0.225 Uiso 1 1 calc GR . . . .
H34B H 0.501331 0.960937 0.427025 0.225 Uiso 1 1 calc GR . . . .
H34C H 0.510345 0.866779 0.456642 0.225 Uiso 1 1 calc GR . . . .
C35 C 0.3745(6) 0.9262(5) 0.0305(5) 0.0640(17) Uani 1 1 d . . . . .
C36 C 0.3416(8) 1.0630(5) 0.0467(6) 0.099(3) Uani 1 1 d . . . . .
H36A H 0.263281 1.030805 -0.005365 0.148 Uiso 1 1 calc GR . . . .
H36B H 0.403014 1.102392 0.025522 0.148 Uiso 1 1 calc GR . . . .
H36C H 0.336945 1.104093 0.092093 0.148 Uiso 1 1 calc GR . . . .
O21A O 1.2267(10) 0.6726(9) 0.3865(10) 0.193(7) Uani 0.751(10) 1 d D U P A 1
O22A O 1.1266(8) 0.5507(9) 0.2666(8) 0.157(5) Uani 0.751(10) 1 d D U P A 1
O23A O 1.1985(11) 0.8376(7) 0.4376(7) 0.117(4) Uani 0.743(17) 1 d D U P B 1
O24A O 1.0955(10) 0.8917(7) 0.3383(7) 0.118(3) Uani 0.743(17) 1 d D U P B 1
C23A C 1.1374(11) 0.6240(11) 0.3191(10) 0.099(5) Uani 0.751(10) 1 d D U P A 1
C24A C 1.2371(15) 0.5413(16) 0.2828(13) 0.187(8) Uani 0.751(10) 1 d D U P A 1
H24A H 1.304299 0.604985 0.295865 0.280 Uiso 0.751(10) 1 calc GR . P A 1
H24B H 1.226456 0.501434 0.228231 0.280 Uiso 0.751(10) 1 calc GR . P A 1
H24C H 1.254417 0.511099 0.335116 0.280 Uiso 0.751(10) 1 calc GR . P A 1
C25A C 1.1077(18) 0.8212(8) 0.3721(9) 0.111(3) Uani 0.743(17) 1 d D U P B 1
C26A C 1.1868(15) 0.9904(9) 0.3925(10) 0.128(5) Uani 0.743(17) 1 d D U P B 1
H26A H 1.167434 1.037807 0.361182 0.192 Uiso 0.743(17) 1 calc GR . P B 1
H26B H 1.266911 0.999846 0.398479 0.192 Uiso 0.743(17) 1 calc GR . P B 1
H26C H 1.185972 0.998340 0.453515 0.192 Uiso 0.743(17) 1 calc GR . P B 1
O21B O 1.130(3) 0.564(3) 0.386(3) 0.172(13) Uani 0.249(10) 1 d D U P A 2
O22B O 1.208(2) 0.654(3) 0.299(2) 0.111(7) Uani 0.249(10) 1 d D U P A 2
O23B O 1.133(3) 0.822(2) 0.4610(18) 0.121(5) Uani 0.257(17) 1 d D U P B 2
O24B O 1.055(3) 0.889(2) 0.359(2) 0.116(4) Uani 0.257(17) 1 d D U P B 2
C23B C 1.126(2) 0.615(2) 0.3323(17) 0.105(10) Uani 0.249(10) 1 d D U P A 2
C24B C 1.308(3) 0.626(3) 0.334(4) 0.151(15) Uani 0.249(10) 1 d D U P A 2
H24D H 1.276976 0.557479 0.310615 0.226 Uiso 0.249(10) 1 calc R . P A 2
H24E H 1.342415 0.640419 0.400951 0.226 Uiso 0.249(10) 1 calc R . P A 2
H24F H 1.370987 0.662705 0.312596 0.226 Uiso 0.249(10) 1 calc R . P A 2
C25B C 1.094(5) 0.8225(17) 0.379(2) 0.115(4) Uani 0.257(17) 1 d D U P B 2
C26B C 1.121(4) 0.992(2) 0.405(3) 0.120(5) Uani 0.257(17) 1 d D U P B 2
H26D H 1.108432 1.030726 0.358930 0.180 Uiso 0.257(17) 1 calc GR . P B 2
H26E H 1.206887 1.010804 0.436183 0.180 Uiso 0.257(17) 1 calc GR . P B 2
H26F H 1.089871 1.003567 0.449795 0.180 Uiso 0.257(17) 1 calc GR . P B 2
N1 N 1.1464(6) 0.7910(4) 0.6890(4) 0.0793(17) Uani 1 1 d . . . . .
C41 C 1.1731(7) 0.8952(5) 0.7259(5) 0.082(2) Uani 1 1 d . . . . .
H41A H 1.109036 0.891696 0.746000 0.098 Uiso 1 1 calc R . . . .
H41B H 1.250047 0.924020 0.780801 0.098 Uiso 1 1 calc R . . . .
C42 C 1.1817(8) 0.9628(6) 0.6597(6) 0.088(2) Uani 1 1 d . . . . .
H42A H 1.105925 0.934928 0.603821 0.106 Uiso 1 1 calc R . . . .
H42B H 1.248420 0.970248 0.641383 0.106 Uiso 1 1 calc R . . . .
C43 C 1.2041(9) 1.0625(5) 0.7048(6) 0.103(3) Uani 1 1 d . . . . .
H43A H 1.139432 1.054024 0.725907 0.124 Uiso 1 1 calc R . . . .
H43B H 1.281545 1.090903 0.759222 0.124 Uiso 1 1 calc R . . . .
C44 C 1.2080(10) 1.1323(6) 0.6398(7) 0.129(4) Uani 1 1 d . . . . .
H44A H 1.134025 1.102778 0.583678 0.194 Uiso 1 1 calc GR . . . .
H44B H 1.277761 1.147134 0.624347 0.194 Uiso 1 1 calc GR . . . .
H44C H 1.214521 1.191655 0.669742 0.194 Uiso 1 1 calc GR . . . .
C51 C 1.0197(7) 0.7419(6) 0.6090(6) 0.103(3) Uani 1 1 d . . . . .
H51A H 0.960535 0.743052 0.632972 0.124 Uiso 1 1 calc R . . . .
H51B H 1.019579 0.781609 0.562271 0.124 Uiso 1 1 calc R . . . .
C52 C 0.9748(9) 0.6381(6) 0.5609(8) 0.129(4) Uani 1 1 d . . . . .
H52A H 1.031969 0.635614 0.535307 0.155 Uiso 1 1 calc R . . . .
H52B H 0.972598 0.596881 0.606299 0.155 Uiso 1 1 calc R . . . .
C53 C 0.8488(9) 0.5989(7) 0.4835(7) 0.136(4) Uani 1 1 d . . . . .
H53A H 0.792174 0.600296 0.510184 0.163 Uiso 1 1 calc R . . . .
H53B H 0.851261 0.642448 0.440199 0.163 Uiso 1 1 calc R . . . .
C54 C 0.7999(11) 0.4986(7) 0.4306(8) 0.171(5) Uani 1 1 d . . . . .
H54A H 0.713075 0.473177 0.395021 0.257 Uiso 1 1 calc GR . . . .
H54B H 0.814890 0.457559 0.473349 0.257 Uiso 1 1 calc GR . . . .
H54C H 0.840000 0.499644 0.389124 0.257 Uiso 1 1 calc GR . . . .
C61 C 1.2411(8) 0.7912(6) 0.6524(6) 0.096(3) Uani 1 1 d . . . . .
H61A H 1.224816 0.723781 0.634636 0.115 Uiso 1 1 calc R . . . .
H61B H 1.228532 0.817145 0.596161 0.115 Uiso 1 1 calc R . . . .
C62 C 1.3738(7) 0.8480(7) 0.7177(7) 0.110(3) Uani 1 1 d D . . . .
H62C H 1.393041 0.813180 0.766571 0.131 Uiso 0.503(13) 1 calc R . P C 2
H62D H 1.387483 0.911274 0.747006 0.131 Uiso 0.503(13) 1 calc R . P C 2
H62A H 1.378640 0.844921 0.780756 0.131 Uiso 0.497(13) 1 calc R . P C 1
H62B H 1.398820 0.916065 0.713190 0.131 Uiso 0.497(13) 1 calc R . P C 1
C71 C 1.1502(8) 0.7358(6) 0.7668(6) 0.103(3) Uani 1 1 d D . . . .
H71A H 1.235803 0.759122 0.808486 0.123 Uiso 0.629(14) 1 calc R . P D 1
H71B H 1.119378 0.667347 0.739307 0.123 Uiso 0.629(14) 1 calc R . P D 1
H71C H 1.159858 0.678463 0.750410 0.123 Uiso 0.371(14) 1 calc R . P D 2
H71D H 1.220838 0.777255 0.823448 0.123 Uiso 0.371(14) 1 calc R . P D 2
C63A C 1.471(2) 0.819(2) 0.7061(16) 0.157(5) Uiso 0.497(13) 1 d D . P C 1
H63A H 1.553112 0.861500 0.751883 0.188 Uiso 0.497(13) 1 calc R . P C 1
H63B H 1.451016 0.751308 0.709312 0.188 Uiso 0.497(13) 1 calc R . P C 1
C64A C 1.455(2) 0.835(2) 0.6117(16) 0.157(5) Uiso 0.497(13) 1 d D . P C 1
H64A H 1.379709 0.783037 0.567055 0.235 Uiso 0.497(13) 1 calc GR . P C 1
H64B H 1.522845 0.836691 0.599244 0.235 Uiso 0.497(13) 1 calc GR . P C 1
H64C H 1.451663 0.896540 0.606831 0.235 Uiso 0.497(13) 1 calc GR . P C 1
C72A C 1.0797(17) 0.7405(14) 0.8271(12) 0.127(3) Uiso 0.629(14) 1 d D . P D 1
H72A H 1.108290 0.808616 0.854353 0.152 Uiso 0.629(14) 1 calc R . P D 1
H72B H 0.993041 0.714084 0.787023 0.152 Uiso 0.629(14) 1 calc R . P D 1
C73A C 1.0947(17) 0.6841(14) 0.9063(12) 0.127(3) Uiso 0.629(14) 1 d D . P D 1
H73A H 1.043897 0.614618 0.879009 0.152 Uiso 0.629(14) 1 calc R . P D 1
H73B H 1.179496 0.694919 0.933293 0.152 Uiso 0.629(14) 1 calc R . P D 1
C74A C 1.0631(16) 0.7093(14) 0.9816(12) 0.127(3) Uiso 0.629(14) 1 d D . P D 1
H74A H 0.977732 0.694774 0.956805 0.190 Uiso 0.629(14) 1 calc GR . P D 1
H74B H 1.112506 0.777863 1.009529 0.190 Uiso 0.629(14) 1 calc GR . P D 1
H74C H 1.078187 0.671770 1.027968 0.190 Uiso 0.629(14) 1 calc GR . P D 1
C63B C 1.462(3) 0.8639(17) 0.666(2) 0.157(5) Uiso 0.503(13) 1 d D . P C 2
H63C H 1.442011 0.896855 0.615211 0.188 Uiso 0.503(13) 1 calc R . P C 2
H63D H 1.546732 0.904217 0.708780 0.188 Uiso 0.503(13) 1 calc R . P C 2
C64B C 1.446(2) 0.7677(17) 0.628(2) 0.157(5) Uiso 0.503(13) 1 d D . P C 2
H64D H 1.368064 0.733763 0.576298 0.235 Uiso 0.503(13) 1 calc GR . P C 2
H64E H 1.449239 0.730311 0.676188 0.235 Uiso 0.503(13) 1 calc GR . P C 2
H64F H 1.510738 0.775791 0.608197 0.235 Uiso 0.503(13) 1 calc GR . P C 2
C72B C 1.035(2) 0.704(2) 0.785(2) 0.127(3) Uiso 0.371(14) 1 d D . P D 2
H72C H 0.961226 0.657948 0.732555 0.152 Uiso 0.371(14) 1 calc R . P D 2
H72D H 1.023705 0.758257 0.807505 0.152 Uiso 0.371(14) 1 calc R . P D 2
C73B C 1.087(3) 0.655(2) 0.864(2) 0.127(3) Uiso 0.371(14) 1 d D . P D 2
H73C H 1.077573 0.592636 0.836126 0.152 Uiso 0.371(14) 1 calc R . P D 2
H73D H 1.174302 0.696736 0.899698 0.152 Uiso 0.371(14) 1 calc R . P D 2
C74B C 1.020(3) 0.639(2) 0.927(2) 0.127(3) Uiso 0.371(14) 1 d D . P D 2
H74D H 0.946764 0.578199 0.901380 0.190 Uiso 0.371(14) 1 calc GR . P D 2
H74E H 0.998311 0.691838 0.932105 0.190 Uiso 0.371(14) 1 calc GR . P D 2
H74F H 1.071894 0.638231 0.987662 0.190 Uiso 0.371(14) 1 calc GR . P D 2

loop_
_atom_site_aniso_label
_atom_site_aniso_U_11
_atom_site_aniso_U_22
_atom_site_aniso_U_33
_atom_site_aniso_U_23
_atom_site_aniso_U_13
_atom_site_aniso_U_12
I1 0.0576(2) 0.0393(2) 0.0404(2) 0.01538(16) 0.01761(18) 0.02720(18)
I2 0.0468(2) 0.0538(2) 0.0595(3) 0.01817(19) 0.02884(19) 0.02565(19)
I3 0.0515(2) 0.02740(18) 0.0436(2) 0.00660(15) 0.01799(18) 0.00793(16)
I4 0.0650(2) 0.0371(2) 0.0332(2) 0.00659(15) 0.02175(18) 0.02106(18)
Mo1 0.0402(3) 0.0265(2) 0.0319(3) 0.00907(18) 0.0176(2) 0.0134(2)
Mo2 0.0366(3) 0.0288(2) 0.0319(3) 0.00671(19) 0.0115(2) 0.0123(2)
Mo3 0.0436(3) 0.0265(2) 0.0328(3) 0.00814(18) 0.0179(2) 0.0173(2)
O11 0.288(10) 0.117(5) 0.103(5) 0.035(4) 0.121(6) 0.014(6)
O12 0.149(6) 0.131(5) 0.056(4) 0.016(4) 0.047(4) 0.002(5)
O13 0.164(6) 0.099(5) 0.288(10) 0.088(6) 0.180(7) 0.057(5)
O14 0.155(6) 0.058(3) 0.135(5) -0.001(3) 0.101(5) -0.010(4)
O31 0.220(8) 0.195(7) 0.143(6) 0.082(5) 0.127(6) 0.167(7)
O32 0.126(5) 0.130(5) 0.072(4) -0.003(3) 0.048(4) 0.049(4)
O33 0.145(5) 0.082(4) 0.071(4) 0.027(3) 0.038(3) 0.072(4)
O34 0.138(4) 0.063(3) 0.096(4) 0.037(3) 0.072(3) 0.073(3)
N11 0.059(3) 0.045(3) 0.044(3) 0.017(2) 0.028(2) 0.020(2)
N12 0.080(4) 0.050(3) 0.052(3) 0.015(2) 0.039(3) 0.020(3)
N13 0.063(3) 0.050(3) 0.055(3) 0.016(2) 0.033(3) 0.016(3)
N21 0.043(3) 0.057(3) 0.057(3) 0.008(3) 0.004(3) 0.020(3)
N22 0.051(3) 0.058(3) 0.078(4) 0.013(3) 0.002(3) 0.012(3)
N23 0.064(4) 0.066(4) 0.052(3) -0.002(3) 0.003(3) 0.024(3)
N31 0.072(3) 0.039(3) 0.051(3) 0.011(2) 0.034(3) 0.031(2)
N32 0.092(4) 0.054(3) 0.060(3) 0.021(3) 0.044(3) 0.044(3)
N33 0.085(4) 0.045(3) 0.062(3) 0.019(3) 0.042(3) 0.039(3)
C11 0.082(5) 0.060(4) 0.060(4) 0.025(4) 0.047(4) 0.029(4)
C12 0.065(4) 0.052(4) 0.063(4) 0.026(3) 0.042(4) 0.023(3)
C13 0.122(7) 0.081(6) 0.072(6) 0.021(5) 0.065(6) 0.011(5)
C14 0.168(11) 0.225(14) 0.057(6) 0.018(7) 0.031(7) 0.043(10)
C15 0.087(5) 0.078(5) 0.105(6) 0.051(5) 0.071(5) 0.030(4)
C16 0.194(11) 0.064(6) 0.148(9) 0.010(6) 0.091(9) -0.029(7)
C21 0.059(4) 0.062(4) 0.070(5) 0.022(4) 0.012(4) 0.022(4)
C22 0.050(4) 0.071(5) 0.053(4) 0.012(4) 0.002(3) 0.013(4)
C31 0.078(4) 0.045(3) 0.067(4) 0.016(3) 0.043(4) 0.036(3)
C32 0.073(4) 0.040(3) 0.058(4) 0.014(3) 0.033(3) 0.034(3)
C33 0.115(7) 0.073(5) 0.079(6) 0.023(4) 0.056(5) 0.057(5)
C34 0.215(12) 0.165(10) 0.068(6) -0.002(6) 0.081(7) 0.066(9)
C35 0.089(5) 0.057(4) 0.069(5) 0.021(4) 0.039(4) 0.047(4)
C36 0.153(8) 0.069(5) 0.141(8) 0.054(5) 0.088(7) 0.084(6)
O21A 0.092(7) 0.152(10) 0.213(13) -0.035(8) -0.063(8) 0.054(7)
O22A 0.081(6) 0.202(10) 0.167(9) -0.023(7) 0.001(6) 0.091(7)
O23A 0.091(6) 0.095(4) 0.084(5) 0.003(3) -0.015(4) 0.009(4)
O24A 0.110(5) 0.076(3) 0.076(4) 0.007(3) -0.012(4) 0.000(4)
C23A 0.056(8) 0.081(8) 0.126(10) 0.031(6) -0.007(7) 0.035(6)
C24A 0.105(11) 0.25(2) 0.22(2) 0.033(16) 0.045(12) 0.121(13)
C25A 0.103(5) 0.077(3) 0.072(4) 0.007(3) -0.013(4) 0.007(4)
C26A 0.119(7) 0.077(4) 0.088(5) 0.001(4) -0.012(5) -0.002(5)
O21B 0.092(17) 0.22(3) 0.22(3) 0.15(2) 0.056(17) 0.071(18)
O22B 0.051(12) 0.141(16) 0.162(17) 0.064(14) 0.050(11) 0.054(11)
O23B 0.107(7) 0.087(5) 0.076(5) 0.008(5) -0.014(5) 0.002(5)
O24B 0.107(6) 0.077(3) 0.077(4) 0.006(3) -0.012(4) 0.002(4)
C23B 0.055(14) 0.126(19) 0.135(19) 0.061(14) 0.034(13) 0.043(15)
C24B 0.07(2) 0.15(3) 0.23(4) 0.03(3) 0.04(2) 0.076(19)
C25B 0.105(5) 0.079(3) 0.075(4) 0.007(3) -0.014(4) 0.004(4)
C26B 0.111(7) 0.077(4) 0.080(6) 0.003(5) -0.012(6) 0.001(6)
N1 0.078(4) 0.068(4) 0.087(5) 0.012(3) 0.020(4) 0.039(3)
C41 0.089(5) 0.068(5) 0.086(6) 0.007(4) 0.036(4) 0.033(4)
C42 0.108(6) 0.076(5) 0.089(6) 0.017(4) 0.042(5) 0.048(5)
C43 0.129(7) 0.059(5) 0.109(7) 0.001(5) 0.056(6) 0.025(5)
C44 0.168(10) 0.064(6) 0.155(10) 0.021(6) 0.077(8) 0.041(6)
C51 0.083(6) 0.087(6) 0.119(7) 0.006(5) 0.021(5) 0.037(5)
C52 0.113(8) 0.071(6) 0.152(9) -0.006(6) 0.009(7) 0.034(6)
C53 0.121(8) 0.092(7) 0.131(9) 0.002(6) 0.006(7) 0.029(6)
C54 0.180(12) 0.090(8) 0.140(10) -0.020(7) -0.005(9) 0.027(8)
C61 0.102(7) 0.085(6) 0.118(7) 0.008(5) 0.051(6) 0.053(5)
C62 0.079(6) 0.121(8) 0.138(8) 0.031(6) 0.042(6) 0.055(6)
C71 0.107(7) 0.080(6) 0.109(7) 0.025(5) 0.017(6) 0.052(5)

loop_
_atom_type_symbol
_atom_type_description
_atom_type_scat_dispersion_real
_atom_type_scat_dispersion_imag
_atom_type_scat_source
C C 0.0033 0.0016 'International Tables Vol C Tables 4.2.6.8 and 6.1.1.4'
H H 0.0000 0.0000 'International Tables Vol C Tables 4.2.6.8 and 6.1.1.4'
I I -0.4742 1.8119 'International Tables Vol C Tables 4.2.6.8 and 6.1.1.4'
Mo Mo -1.6832 0.6857 'International Tables Vol C Tables 4.2.6.8 and 6.1.1.4'
N N 0.0061 0.0033 'International Tables Vol C Tables 4.2.6.8 and 6.1.1.4'
O O 0.0106 0.0060 'International Tables Vol C Tables 4.2.6.8 and 6.1.1.4'

loop_
_geom_angle_atom_site_label_1
_geom_angle_atom_site_label_2
_geom_angle_atom_site_label_3
_geom_angle
_geom_angle_site_symmetry_1
_geom_angle_site_symmetry_3
_geom_angle_publ_flag
Mo1 I1 Mo3 57.877(14) . 2_665 ?
Mo2 I1 Mo1 58.059(15) . . ?
Mo2 I1 Mo3 57.769(14) . 2_665 ?
Mo1 I2 Mo2 57.622(15) . 2_665 ?
Mo3 I2 Mo1 57.811(16) . . ?
Mo3 I2 Mo2 57.592(15) . 2_665 ?
Mo2 I3 Mo1 57.843(15) . 2_665 ?
Mo3 I3 Mo1 57.965(15) . 2_665 ?
Mo3 I3 Mo2 57.842(15) . . ?
Mo1 I4 Mo2 57.967(15) . . ?
Mo1 I4 Mo3 57.948(15) . . ?
Mo2 I4 Mo3 57.764(15) . . ?
I1 Mo1 I2 177.396(19) . . ?
I1 Mo1 I3 90.152(18) . 2_665 ?
I1 Mo1 I4 89.569(18) . . ?
I3 Mo1 I2 90.466(18) 2_665 . ?
I4 Mo1 I2 89.715(18) . . ?
I4 Mo1 I3 177.779(19) . 2_665 ?
Mo2 Mo1 I1 121.130(19) 2_665 . ?
Mo2 Mo1 I1 60.905(17) . . ?
Mo2 Mo1 I2 61.310(15) 2_665 . ?
Mo2 Mo1 I2 120.77(2) . . ?
Mo2 Mo1 I3 120.636(19) . 2_665 ?
Mo2 Mo1 I3 61.001(16) 2_665 2_665 ?
Mo2 Mo1 I4 61.037(15) . . ?
Mo2 Mo1 I4 120.938(19) 2_665 . ?
Mo2 Mo1 Mo2 89.715(18) 2_665 . ?
Mo2 Mo1 Mo3 59.840(17) 2_665 2_665 ?
Mo2 Mo1 Mo3 59.846(16) . 2_665 ?
Mo2 Mo1 Mo3 59.866(16) 2_665 . ?
Mo3 Mo1 I1 120.716(19) . . ?
Mo3 Mo1 I1 61.292(16) 2_665 . ?
Mo3 Mo1 I2 121.15(2) 2_665 . ?
Mo3 Mo1 I2 60.961(16) . . ?
Mo3 Mo1 I3 60.795(16) 2_665 2_665 ?
Mo3 Mo1 I3 120.86(2) . 2_665 ?
Mo3 Mo1 I4 61.076(16) . . ?
Mo3 Mo1 I4 120.878(19) 2_665 . ?
Mo3 Mo1 Mo2 59.821(16) . . ?
Mo3 Mo1 Mo3 89.743(18) . 2_665 ?
N11 Mo1 I1 88.45(12) . . ?
N11 Mo1 I2 89.04(12) . . ?
N11 Mo1 I3 88.14(12) . 2_665 ?
N11 Mo1 I4 89.65(12) . . ?
N11 Mo1 Mo2 135.52(12) . . ?
N11 Mo1 Mo2 134.75(12) . 2_665 ?
N11 Mo1 Mo3 135.96(12) . . ?
N11 Mo1 Mo3 134.30(12) . 2_665 ?
I1 Mo2 I2 90.047(17) . 2_665 ?
I1 Mo2 I3 177.07(2) . . ?
I1 Mo2 I4 89.619(16) . . ?
I3 Mo2 I2 90.415(17) . 2_665 ?
I4 Mo2 I2 177.33(2) . 2_665 ?
I4 Mo2 I3 89.786(17) . . ?
Mo1 Mo2 I1 61.036(15) . . ?
Mo1 Mo2 I1 121.499(19) 2_665 . ?
Mo1 Mo2 I2 121.01(2) . 2_665 ?
Mo1 Mo2 I2 61.067(16) 2_665 2_665 ?
Mo1 Mo2 I3 61.155(15) 2_665 . ?
Mo1 Mo2 I3 121.01(2) . . ?
Mo1 Mo2 I4 121.25(2) 2_665 . ?
Mo1 Mo2 I4 60.996(16) . . ?
Mo1 Mo2 Mo1 90.286(18) 2_665 . ?
Mo3 Mo2 I1 61.412(16) 2_665 . ?
Mo3 Mo2 I1 121.114(19) . . ?
Mo3 Mo2 I2 60.947(16) 2_665 2_665 ?
Mo3 Mo2 I2 121.17(2) . 2_665 ?
Mo3 Mo2 I3 60.933(16) . . ?
Mo3 Mo2 I3 121.25(2) 2_665 . ?
Mo3 Mo2 I4 61.147(16) . . ?
Mo3 Mo2 I4 121.07(2) 2_665 . ?
Mo3 Mo2 Mo1 60.093(17) 2_665 2_665 ?
Mo3 Mo2 Mo1 60.077(16) 2_665 . ?
Mo3 Mo2 Mo1 60.107(16) . 2_665 ?
Mo3 Mo2 Mo1 60.089(17) . . ?
Mo3 Mo2 Mo3 90.030(19) . 2_665 ?
N21 Mo2 I1 89.29(14) . . ?
N21 Mo2 I2 87.26(14) . 2_665 ?
N21 Mo2 I3 87.84(14) . . ?
N21 Mo2 I4 90.09(14) . . ?
N21 Mo2 Mo1 136.48(14) . . ?
N21 Mo2 Mo1 133.23(14) . 2_665 ?
N21 Mo2 Mo3 135.39(15) . . ?
N21 Mo2 Mo3 134.53(15) . 2_665 ?
I2 Mo3 I1 90.002(17) . 2_665 ?
I3 Mo3 I1 90.143(17) . 2_665 ?
I3 Mo3 I2 176.746(19) . . ?
I3 Mo3 I4 89.915(17) . . ?
I4 Mo3 I1 177.668(19) . 2_665 ?
I4 Mo3 I2 89.808(17) . . ?
Mo1 Mo3 I1 60.833(16) 2_665 2_665 ?
Mo1 Mo3 I1 120.853(19) . 2_665 ?
Mo1 Mo3 I2 121.53(2) 2_665 . ?
Mo1 Mo3 I2 61.228(15) . . ?
Mo1 Mo3 I3 121.30(2) . . ?
Mo1 Mo3 I3 61.239(16) 2_665 . ?
Mo1 Mo3 I4 121.14(2) 2_665 . ?
Mo1 Mo3 I4 60.977(15) . . ?
Mo1 Mo3 Mo1 90.256(18) . 2_665 ?
Mo2 Mo3 I1 60.820(16) 2_665 2_665 ?
Mo2 Mo3 I1 120.884(19) . 2_665 ?
Mo2 Mo3 I2 121.31(2) . . ?
Mo2 Mo3 I2 61.459(16) 2_665 . ?
Mo2 Mo3 I3 61.225(17) . . ?
Mo2 Mo3 I3 121.312(19) 2_665 . ?
Mo2 Mo3 I4 121.011(19) 2_665 . ?
Mo2 Mo3 I4 61.089(15) . . ?
Mo2 Mo3 Mo1 60.053(17) . 2_665 ?
Mo2 Mo3 Mo1 60.078(17) 2_665 2_665 ?
Mo2 Mo3 Mo1 60.090(16) . . ?
Mo2 Mo3 Mo1 60.039(17) 2_665 . ?
Mo2 Mo3 Mo2 89.970(19) . 2_665 ?
N31 Mo3 I1 88.71(12) . 2_665 ?
N31 Mo3 I2 88.03(12) . . ?
N31 Mo3 I3 88.72(12) . . ?
N31 Mo3 I4 88.96(12) . . ?
N31 Mo3 Mo1 134.89(12) . 2_665 ?
N31 Mo3 Mo1 134.85(12) . . ?
N31 Mo3 Mo2 135.38(13) . . ?
N31 Mo3 Mo2 134.65(13) . 2_665 ?
C13 O12 C14 116.5(7) . . ?
C15 O14 C16 119.3(7) . . ?
C33 O32 C34 118.2(8) . . ?
C35 O34 C36 113.8(6) . . ?
N12 N11 Mo1 125.2(3) . . ?
N12 N11 N13 112.4(4) . . ?
N13 N11 Mo1 122.3(3) . . ?
N11 N12 C11 105.7(5) . . ?
C12 N13 N11 105.2(5) . . ?
N22 N21 Mo2 123.8(4) . . ?
N23 N21 Mo2 122.9(4) . . ?
N23 N21 N22 111.7(5) . . ?
N21 N22 C21 107.1(6) . . ?
N21 N23 C22 106.4(6) . . ?
N32 N31 Mo3 124.3(4) . . ?
N33 N31 Mo3 123.3(3) . . ?
N33 N31 N32 112.3(4) . . ?
N31 N32 C31 105.6(5) . . ?
N31 N33 C32 106.2(5) . . ?
N12 C11 C12 108.2(5) . . ?
N12 C11 C13 122.6(7) . . ?
C12 C11 C13 128.9(6) . . ?
N13 C12 C11 108.4(5) . . ?
N13 C12 C15 119.2(6) . . ?
C11 C12 C15 132.4(6) . . ?
O11 C13 O12 121.7(8) . . ?
O11 C13 C11 124.2(8) . . ?
O12 C13 C11 114.0(7) . . ?
O13 C15 O14 122.6(8) . . ?
O13 C15 C12 124.2(8) . . ?
O14 C15 C12 113.1(6) . . ?
N22 C21 C22 106.0(6) . . ?
N22 C21 C23A 123.2(9) . . ?
N22 C21 C23B 121.7(14) . . ?
C22 C21 C23A 130.3(9) . . ?
C22 C21 C23B 131.8(14) . . ?
N23 C22 C21 108.6(6) . . ?
N23 C22 C25A 122.2(10) . . ?
N23 C22 C25B 115(2) . . ?
C21 C22 C25A 129.0(10) . . ?
C21 C22 C25B 136(2) . . ?
N32 C31 C32 108.3(5) . . ?
N32 C31 C33 119.6(6) . . ?
C32 C31 C33 132.0(6) . . ?
N33 C32 C31 107.6(5) . . ?
N33 C32 C35 117.8(5) . . ?
C31 C32 C35 134.7(5) . . ?
O31 C33 O32 124.8(8) . . ?
O31 C33 C31 125.3(8) . . ?
O32 C33 C31 109.8(7) . . ?
O33 C35 O34 124.7(6) . . ?
O33 C35 C32 123.8(6) . . ?
O34 C35 C32 111.6(6) . . ?
C23A O22A C24A 116.5(12) . . ?
C25A O24A C26A 116.7(10) . . ?
O21A C23A C21 121.8(15) . . ?
O21A C23A O22A 123.1(12) . . ?
O22A C23A C21 115.0(12) . . ?
O23A C25A C22 126.4(11) . . ?
O23A C25A O24A 119.0(12) . . ?
O24A C25A C22 113.7(10) . . ?
C23B O22B C24B 113(2) . . ?
C25B O24B C26B 127(3) . . ?
O21B C23B C21 124(3) . . ?
O21B C23B O22B 125(2) . . ?
O22B C23B C21 111(2) . . ?
O23B C25B C22 116(3) . . ?
O23B C25B O24B 114(3) . . ?
O24B C25B C22 115(3) . . ?
C41 N1 C61 111.0(6) . . ?
C51 N1 C41 108.3(6) . . ?
C51 N1 C61 108.8(6) . . ?
C71 N1 C41 109.3(6) . . ?
C71 N1 C51 110.5(6) . . ?
C71 N1 C61 109.0(6) . . ?
C42 C41 N1 116.6(6) . . ?
C41 C42 C43 110.7(7) . . ?
C44 C43 C42 113.0(7) . . ?
C52 C51 N1 117.5(7) . . ?
C53 C52 C51 111.9(8) . . ?
C54 C53 C52 115.2(10) . . ?
C62 C61 N1 116.8(7) . . ?
C61 C62 C63A 119.6(13) . . ?
C61 C62 C63B 112.0(14) . . ?
N1 C71 C72A 119.0(9) . . ?
C72B C71 N1 111.8(11) . . ?
C64A C63A C62 98.7(18) . . ?
C73A C72A C71 113.9(13) . . ?
C74A C73A C72A 116.2(15) . . ?
C64B C63B C62 108.0(19) . . ?
C71 C72B C73B 89.7(15) . . ?
C74B C73B C72B 110(2) . . ?

loop_
_geom_bond_atom_site_label_1
_geom_bond_atom_site_label_2
_geom_bond_distance
_geom_bond_site_symmetry_2
_geom_bond_publ_flag
I1 Mo1 2.7625(6) . ?
I1 Mo2 2.7590(6) . ?
I1 Mo3 2.7748(6) 2_665 ?
I2 Mo1 2.7750(6) . ?
I2 Mo2 2.7815(6) 2_665 ?
I2 Mo3 2.7679(6) . ?
I3 Mo1 2.7706(6) 2_665 ?
I3 Mo2 2.7666(6) . ?
I3 Mo3 2.7588(6) . ?
I4 Mo1 2.7642(6) . ?
I4 Mo2 2.7653(6) . ?
I4 Mo3 2.7668(6) . ?
Mo1 Mo2 2.6794(6) . ?
Mo1 Mo2 2.6778(6) 2_665 ?
Mo1 Mo3 2.6793(6) . ?
Mo1 Mo3 2.6793(6) 2_665 ?
Mo1 N11 2.220(4) . ?
Mo2 Mo3 2.6721(7) . ?
Mo2 Mo3 2.6731(6) 2_665 ?
Mo2 N21 2.183(5) . ?
Mo3 N31 2.193(4) . ?
O11 C13 1.178(9) . ?
O12 C13 1.273(9) . ?
O12 C14 1.457(10) . ?
O13 C15 1.181(8) . ?
O14 C15 1.302(9) . ?
O14 C16 1.445(9) . ?
O31 C33 1.185(9) . ?
O32 C33 1.327(9) . ?
O32 C34 1.456(9) . ?
O33 C35 1.197(8) . ?
O34 C35 1.311(7) . ?
O34 C36 1.456(8) . ?
N11 N12 1.324(6) . ?
N11 N13 1.348(6) . ?
N12 C11 1.345(7) . ?
N13 C12 1.338(7) . ?
N21 N22 1.345(7) . ?
N21 N23 1.332(7) . ?
N22 C21 1.355(8) . ?
N23 C22 1.344(8) . ?
N31 N32 1.342(6) . ?
N31 N33 1.330(6) . ?
N32 C31 1.344(7) . ?
N33 C32 1.348(7) . ?
C11 C12 1.377(8) . ?
C11 C13 1.464(10) . ?
C12 C15 1.474(9) . ?
C21 C22 1.412(10) . ?
C21 C23A 1.474(12) . ?
C21 C23B 1.437(18) . ?
C22 C25A 1.481(12) . ?
C22 C25B 1.504(18) . ?
C31 C32 1.391(8) . ?
C31 C33 1.490(9) . ?
C32 C35 1.489(8) . ?
O21A C23A 1.179(16) . ?
O22A C23A 1.289(17) . ?
O22A C24A 1.436(13) . ?
O23A C25A 1.183(13) . ?
O24A C25A 1.263(12) . ?
O24A C26A 1.462(11) . ?
O21B C23B 1.16(2) . ?
O22B C23B 1.28(2) . ?
O22B C24B 1.46(2) . ?
O23B C25B 1.21(2) . ?
O24B C25B 1.30(2) . ?
O24B C26B 1.456(18) . ?
N1 C41 1.525(9) . ?
N1 C51 1.523(9) . ?
N1 C61 1.525(9) . ?
N1 C71 1.509(9) . ?
C41 C42 1.495(10) . ?
C42 C43 1.519(10) . ?
C43 C44 1.504(11) . ?
C51 C52 1.505(11) . ?
C52 C53 1.504(12) . ?
C53 C54 1.474(12) . ?
C61 C62 1.499(11) . ?
C62 C63A 1.554(16) . ?
C62 C63B 1.574(17) . ?
C71 C72A 1.543(14) . ?
C71 C72B 1.507(17) . ?
C63A C64A 1.465(18) . ?
C72A C73A 1.542(15) . ?
C73A C74A 1.458(15) . ?
C63B C64B 1.464(18) . ?
C72B C73B 1.568(18) . ?
C73B C74B 1.498(18) . ?
